data_7110359
loop_
_publ_author_name
'McBurnett, Brian G.'
'Cowley, Alan H.'

_publ_section_title
;
 Binuclear tin and germanium calix[4]arenes
;
_journal_issue 1
_journal_name_full 'Chemical Communications'
_journal_page_first 17
_journal_paper_doi 10.1039/a807167e
_journal_year 1999
_chemical_formula_sum 'C47.5 H59 Cl7 Ge2 O4'
_chemical_formula_weight 1087.28
_chemical_name_systematic
; 
 ? 
;
_space_group_IT_number 2
_symmetry_cell_setting triclinic
_symmetry_space_group_name_Hall '-P 1'
_symmetry_space_group_name_H-M 'P -1'
_atom_sites_solution_hydrogens geom
_atom_sites_solution_primary direct
_atom_sites_solution_secondary difmap
_audit_creation_method SHELXL
_cell_angle_alpha 84.630(10)
_cell_angle_beta 73.460(10)
_cell_angle_gamma 64.980(10)
_cell_formula_units_Z 2
_cell_length_a 13.201(2)
_cell_length_b 14.188(2)
_cell_length_c 15.212(2)
_cell_measurement_reflns_used 71
_cell_measurement_temperature 183(2)
_cell_measurement_theta_max 12.23
_cell_measurement_theta_min 4.93
_cell_volume 2473.8(7)
_computing_cell_refinement 'Siemens XSCANS'
_computing_data_collection 'Siemens XSCANS'
_computing_data_reduction 'Siemens SHELXTL'
_computing_molecular_graphics 'Siemens SHELXTL'
_computing_publication_material 'Siemens SHELXTL'
_computing_structure_refinement 'SHELXL-93 (Sheldrick, 1993)'
_computing_structure_solution 'SHELXS-86 (Sheldrick, 1990)'
_diffrn_ambient_temperature 183(2)
_diffrn_measurement_device 'Siemens P4'
_diffrn_measurement_method '\w scans'
_diffrn_radiation_monochromator graphite
_diffrn_radiation_source 'fine-focus sealed tube'
_diffrn_radiation_type MoK\a
_diffrn_radiation_wavelength 0.71073
_diffrn_reflns_av_R_equivalents 0.1596
_diffrn_reflns_av_sigmaI/netI 0.1793
_diffrn_reflns_limit_h_max 16
_diffrn_reflns_limit_h_min -1
_diffrn_reflns_limit_k_max 17
_diffrn_reflns_limit_k_min -16
_diffrn_reflns_limit_l_max 18
_diffrn_reflns_limit_l_min -18
_diffrn_reflns_number 11358
_diffrn_reflns_theta_max 26.00
_diffrn_reflns_theta_min 1.40
_diffrn_standards_decay_% -9800.00
_diffrn_standards_interval_count 97
_diffrn_standards_number 3
_exptl_absorpt_coefficient_mu 1.635
_exptl_absorpt_correction_type none
_exptl_crystal_colour colorless
_exptl_crystal_density_diffrn 1.460
_exptl_crystal_description needle
_exptl_crystal_F_000 1118
_exptl_crystal_size_max 1.2
_exptl_crystal_size_mid 0.30
_exptl_crystal_size_min 0.30
_refine_diff_density_max 1.499
_refine_diff_density_min -1.470
_refine_diff_density_rms 0.191
_refine_ls_extinction_coef 0.0192(17)
_refine_ls_extinction_expression Fc^*^=kFc[1+0.001xFc^2^\l^3^/sin(2\q)]^-1/4^
_refine_ls_extinction_method SHELXL
_refine_ls_goodness_of_fit_all 0.959
_refine_ls_goodness_of_fit_obs 1.140
_refine_ls_matrix_type full
_refine_ls_number_parameters 551
_refine_ls_number_reflns 9686
_refine_ls_number_restraints 0
_refine_ls_restrained_S_all 0.960
_refine_ls_restrained_S_obs 1.140
_refine_ls_R_factor_all 0.1679
_refine_ls_R_factor_obs 0.0860
_refine_ls_shift/esd_max -0.009
_refine_ls_shift/esd_mean 0.000
_refine_ls_structure_factor_coef Fsqd
_refine_ls_weighting_details 'w=1/[\s^2^(Fo^2^)+(0.1355P)^2^+0.0000P] where P=(Fo^2^+2Fc^2^)/3'
_refine_ls_weighting_scheme calc
_refine_ls_wR_factor_all 0.2629
_refine_ls_wR_factor_obs 0.2114
_reflns_number_observed 4601
_reflns_number_total 9687
_reflns_observed_criterion >2sigma(I)
_cod_data_source_file 807167Esup1.cif
_cod_data_source_block bmcb16
_cod_depositor_comments
;
The following automatic conversions were performed:

'_symmetry_cell_setting' value 'Triclinic' changed to 'triclinic'
according to /home/saulius/struct/CIF-dictionaries/cif_core.dic
dictionary named 'cif_core.dic' version 2.4.2 from 2011-04-26.

Automatic conversion script
Id: cif_fix_values 1891 2012-01-12 08:04:46Z andrius 

The following automatic conversions were performed:

'_refine_ls_weighting_scheme' value 'calc
w=1/[\s^2^(Fo^2^)+(0.1355P)^2^+0.0000P] where P=(Fo^2^+2Fc^2^)/3' was
changed to 'calc'. New tag '_refine_ls_weighting_details' was
created. The value of the new tag was set to
'w=1/[\s^2^(Fo^2^)+(0.1355P)^2^+0.0000P] where P=(Fo^2^+2Fc^2^)/3'.

Automatic conversion script
Id: cif_fix_values 3143 2015-03-26 13:38:13Z robertas 
;
_cod_original_cell_volume 2473.8(6)
_cod_original_sg_symbol_H-M P-1
_cod_original_formula_sum 'C47.50 H59 Cl7 Ge2 O4'
_cod_database_code 7110359

loop_
_symmetry_equiv_pos_as_xyz
'x, y, z'
'-x, -y, -z'

loop_
_atom_site_aniso_label
_atom_site_aniso_U_11
_atom_site_aniso_U_22
_atom_site_aniso_U_33
_atom_site_aniso_U_23
_atom_site_aniso_U_13
_atom_site_aniso_U_12
Ge1 0.0284(5) 0.0382(6) 0.0311(6) 0.0071(4) -0.0066(4) -0.0171(5)
Ge2 0.0268(5) 0.0320(6) 0.0334(6) 0.0061(4) -0.0071(4) -0.0141(4)
Cl1 0.216(8) 0.181(7) 0.343(12) -0.087(7) 0.110(8) -0.137(7)
Cl2 0.098(3) 0.106(3) 0.112(3) 0.009(3) -0.005(3) -0.027(3)
Cl3 0.404(13) 0.083(4) 0.383(12) -0.033(5) -0.322(12) -0.001(6)
Cl4 0.147(4) 0.087(3) 0.069(2) 0.004(2) -0.039(3) -0.025(3)
Cl5 0.084(2) 0.058(2) 0.070(2) -0.006(2) 0.001(2) -0.027(2)
Cl6 0.053(2) 0.067(2) 0.075(2) 0.016(2) 0.010(2) -0.023(2)
Cl7 0.100(3) 0.089(3) 0.140(4) 0.044(3) -0.025(3) -0.036(3)
O1 0.042(4) 0.044(4) 0.026(3) 0.015(3) -0.008(3) -0.033(3)
O2 0.010(3) 0.042(4) 0.031(3) 0.002(3) 0.004(2) -0.010(3)
O3 0.019(3) 0.033(3) 0.038(3) 0.010(3) 0.001(3) -0.015(3)
O4 0.021(3) 0.033(3) 0.038(3) 0.007(3) -0.007(3) -0.011(3)
C1 0.030(5) 0.039(5) 0.028(4) 0.004(4) -0.005(4) -0.022(4)
C2 0.020(4) 0.032(5) 0.028(4) 0.007(4) -0.003(3) -0.012(4)
C3 0.028(5) 0.044(5) 0.030(5) 0.006(4) -0.004(4) -0.024(4)
C4 0.032(5) 0.038(5) 0.033(5) 0.006(4) 0.000(4) -0.015(4)
C5 0.029(5) 0.037(5) 0.027(4) 0.012(4) -0.004(4) -0.017(4)
C6 0.024(5) 0.037(5) 0.031(5) 0.008(4) -0.001(4) -0.013(4)
C7 0.032(5) 0.046(6) 0.020(4) 0.011(4) -0.003(4) -0.023(4)
C8 0.022(4) 0.035(5) 0.030(4) 0.004(4) -0.005(4) -0.017(4)
C9 0.041(5) 0.034(5) 0.036(5) 0.010(4) -0.010(4) -0.020(4)
C10 0.031(5) 0.039(5) 0.026(5) 0.003(4) -0.003(4) -0.013(4)
C11 0.028(5) 0.043(5) 0.028(5) 0.009(4) -0.004(4) -0.016(4)
C12 0.020(4) 0.035(5) 0.028(4) 0.006(4) -0.007(3) -0.012(4)
C13 0.035(5) 0.038(5) 0.022(4) 0.006(4) 0.000(4) -0.025(4)
C14 0.024(4) 0.045(5) 0.020(4) 0.002(4) -0.002(3) -0.020(4)
C15 0.031(5) 0.037(5) 0.039(5) 0.012(4) -0.003(4) -0.020(4)
C16 0.032(5) 0.049(6) 0.051(6) 0.003(5) 0.003(5) -0.017(5)
C17 0.041(6) 0.066(8) 0.059(7) 0.023(6) -0.001(5) -0.024(6)
C18 0.082(9) 0.055(7) 0.061(7) 0.018(6) -0.010(6) -0.051(7)
C19 0.074(9) 0.094(10) 0.064(8) 0.042(7) -0.021(7) -0.060(8)
C20 0.085(12) 0.149(16) 0.094(12) -0.069(12) -0.026(10) 0.044(11)
C21 0.080(11) 0.071(10) 0.118(13) 0.056(9) 0.039(9) 0.021(8)
C22 0.027(7) 0.067(10) 0.262(24) 0.032(12) -0.024(10) -0.018(7)
C23 0.029(5) 0.043(5) 0.030(5) -0.001(4) 0.000(4) -0.020(4)
C24 0.025(4) 0.025(4) 0.027(4) 0.002(3) 0.001(4) -0.012(4)
C25 0.030(5) 0.026(5) 0.032(5) 0.004(4) -0.007(4) -0.009(4)
C26 0.030(5) 0.028(5) 0.027(4) 0.005(4) -0.005(4) -0.010(4)
C27 0.032(5) 0.031(5) 0.033(5) 0.012(4) -0.007(4) -0.015(4)
C28 0.041(5) 0.027(4) 0.021(4) 0.009(3) -0.008(4) -0.016(4)
C29 0.033(5) 0.020(4) 0.038(5) 0.002(4) -0.005(4) -0.014(4)
C30 0.029(5) 0.035(5) 0.040(5) 0.010(4) -0.008(4) -0.022(4)
C31 0.026(5) 0.034(5) 0.045(6) 0.002(4) -0.005(4) -0.016(4)
C32 0.031(5) 0.036(5) 0.044(6) 0.010(4) -0.016(4) -0.013(4)
C33 0.041(6) 0.026(5) 0.046(6) 0.005(4) -0.016(5) -0.014(4)
C34 0.024(4) 0.031(5) 0.037(5) 0.002(4) -0.002(4) -0.014(4)
C35 0.024(4) 0.021(4) 0.031(5) 0.003(3) -0.006(4) -0.007(4)
C36 0.024(5) 0.034(5) 0.037(5) 0.011(4) -0.006(4) -0.016(4)
C37 0.032(5) 0.023(5) 0.062(7) 0.002(4) -0.012(5) -0.003(4)
C38 0.038(6) 0.044(6) 0.048(6) 0.005(5) -0.015(5) -0.015(5)
C39 0.084(10) 0.034(6) 0.082(9) 0.018(6) 0.000(8) -0.014(6)
C40 0.096(11) 0.039(7) 0.080(9) -0.009(6) 0.033(8) -0.027(7)
C41 0.081(11) 0.064(9) 0.183(18) -0.055(11) -0.044(11) -0.020(8)
C42 0.083(11) 0.102(12) 0.069(9) 0.005(8) -0.028(8) 0.012(9)
C43 0.047(8) 0.222(21) 0.121(14) 0.068(14) -0.049(9) -0.069(11)
C44 0.213(22) 0.057(9) 0.181(19) 0.038(11) -0.163(18) -0.035(12)
C45 0.088(14) 0.120(16) 0.177(21) 0.053(14) -0.004(13) -0.028(12)
C46 0.166(17) 0.081(11) 0.058(9) 0.010(8) -0.041(10) -0.044(11)
C47 0.052(7) 0.055(7) 0.042(6) 0.006(5) 0.001(5) -0.028(6)
C48 0.074(18) 0.043(14) 0.116(24) 0.007(14) -0.031(18) -0.022(13)

loop_
_atom_site_label
_atom_site_type_symbol
_atom_site_fract_x
_atom_site_fract_y
_atom_site_fract_z
_atom_site_U_iso_or_equiv
_atom_site_thermal_displace_type
_atom_site_occupancy
_atom_site_calc_flag
_atom_site_refinement_flags
Ge1 Ge 0.09496(8) 0.90347(8) 0.43141(6) 0.0322(3) Uani 1 d .
Ge2 Ge 0.01478(8) 0.95238(7) 0.09833(6) 0.0307(3) Uani 1 d .
Cl1 Cl 0.1778(8) 1.6007(6) 0.5095(7) 0.262(6) Uani 1 d .
Cl2 Cl 0.1122(4) 1.4337(4) 0.5736(3) 0.117(2) Uani 1 d .
Cl3 Cl 0.1882(9) 0.6696(5) 0.2903(7) 0.274(6) Uani 1 d .
Cl4 Cl 0.1119(4) 0.6688(3) 0.1364(3) 0.107(2) Uani 1 d .
Cl5 Cl -0.2765(3) 0.8082(3) 0.2772(2) 0.0760(10) Uani 1 d .
Cl6 Cl -0.4769(3) 0.9928(2) 0.3632(2) 0.0729(10) Uani 1 d .
Cl7 Cl 0.5148(4) 0.5387(3) -0.0918(4) 0.116(2) Uani 1 d .
O1 O 0.0397(5) 1.0552(5) 0.4572(4) 0.0331(14) Uani 1 d .
O2 O 0.0002(4) 0.9316(5) 0.3549(4) 0.0308(14) Uani 1 d .
O3 O 0.0315(5) 0.9165(4) -0.0292(4) 0.0314(14) Uani 1 d .
O4 O -0.1359(5) 0.9640(4) 0.1346(4) 0.0315(14) Uani 1 d .
C1 C 0.1896(8) 1.1065(7) 0.5323(6) 0.031(2) Uani 1 d .
H1A H 0.2606(8) 1.1135(7) 0.5337(6) 0.037 Uiso 1 calc R
H1B H 0.1239(8) 1.1577(7) 0.5779(6) 0.037 Uiso 1 calc R
C2 C 0.1702(7) 1.1384(6) 0.4378(6) 0.027(2) Uani 1 d .
C3 C 0.2251(7) 1.1960(7) 0.3826(6) 0.032(2) Uani 1 d .
H3A H 0.2786(7) 1.2107(7) 0.4031(6) 0.038 Uiso 1 calc R
C4 C 0.2048(8) 1.2335(7) 0.2976(6) 0.036(2) Uani 1 d .
C5 C 0.1239(7) 1.2128(7) 0.2702(6) 0.031(2) Uani 1 d .
H5A H 0.1058(7) 1.2402(7) 0.2145(6) 0.038 Uiso 1 calc R
C6 C 0.0685(7) 1.1528(7) 0.3224(6) 0.032(2) Uani 1 d .
C7 C -0.0124(7) 1.1289(7) 0.2821(5) 0.032(2) Uani 1 d .
H7A H -0.0431(7) 1.1865(7) 0.2416(5) 0.038 Uiso 1 calc R
H7B H 0.0357(7) 1.0652(7) 0.2427(5) 0.038 Uiso 1 calc R
C8 C -0.1147(7) 1.1134(7) 0.3464(6) 0.027(2) Uani 1 d .
C9 C -0.2243(8) 1.1986(7) 0.3747(6) 0.036(2) Uani 1 d .
H9A H -0.2319(8) 1.2656(7) 0.3530(6) 0.043 Uiso 1 calc R
C10 C -0.3217(8) 1.1884(7) 0.4330(6) 0.034(2) Uani 1 d .
C11 C -0.3060(8) 1.0870(7) 0.4616(6) 0.034(2) Uani 1 d .
H11A H -0.3707(8) 1.0773(7) 0.5012(6) 0.040 Uiso 1 calc R
C12 C -0.2019(7) 1.0014(7) 0.4352(6) 0.028(2) Uani 1 d .
C13 C 0.0934(8) 1.1171(7) 0.4045(6) 0.030(2) Uani 1 d .
C14 C -0.1044(7) 1.0147(7) 0.3759(5) 0.029(2) Uani 1 d .
C15 C 0.2722(8) 1.2940(7) 0.2392(6) 0.035(2) Uani 1 d .
C16 C -0.4376(8) 1.2796(8) 0.4668(7) 0.047(3) Uani 1 d .
C17 C 0.4033(9) 1.2227(9) 0.2128(8) 0.059(3) Uani 1 d .
H17A H 0.4176(9) 1.1611(9) 0.1786(8) 0.089 Uiso 1 calc R
H17B H 0.4294(9) 1.2012(9) 0.2685(8) 0.089 Uiso 1 calc R
H17C H 0.4461(9) 1.2606(9) 0.1744(8) 0.089 Uiso 1 calc R
C18 C 0.2473(11) 1.3903(9) 0.2923(8) 0.061(3) Uani 1 d .
H18A H 0.2904(11) 1.4284(9) 0.2547(8) 0.092 Uiso 1 calc R
H18B H 0.2715(11) 1.3697(9) 0.3489(8) 0.092 Uiso 1 calc R
H18C H 0.1639(11) 1.4351(9) 0.3075(8) 0.092 Uiso 1 calc R
C19 C 0.2408(11) 1.3266(10) 0.1474(8) 0.071(4) Uani 1 d .
H19A H 0.2568(11) 1.2646(10) 0.1129(8) 0.106 Uiso 1 calc R
H19B H 0.2876(11) 1.3624(10) 0.1114(8) 0.106 Uiso 1 calc R
H19C H 0.1582(11) 1.3734(10) 0.1595(8) 0.106 Uiso 1 calc R
C20 C -0.4447(14) 1.3181(14) 0.5584(11) 0.136(9) Uani 1 d .
H20A H -0.3788(14) 1.3356(14) 0.5524(11) 0.204 Uiso 1 calc R
H20B H -0.4426(14) 1.2636(14) 0.6034(11) 0.204 Uiso 1 calc R
H20C H -0.5174(14) 1.3802(14) 0.5790(11) 0.204 Uiso 1 calc R
C21 C -0.4515(13) 1.3703(11) 0.4008(11) 0.127(8) Uani 1 d .
H21A H -0.3873(13) 1.3907(11) 0.3926(11) 0.191 Uiso 1 calc R
H21B H -0.5254(13) 1.4295(11) 0.4263(11) 0.191 Uiso 1 calc R
H21C H -0.4509(13) 1.3484(11) 0.3413(11) 0.191 Uiso 1 calc R
C22 C -0.5378(10) 1.2531(11) 0.4757(15) 0.125(8) Uani 1 d .
H22A H -0.5330(10) 1.2281(11) 0.4162(15) 0.187 Uiso 1 calc R
H22B H -0.6105(10) 1.3152(11) 0.4963(15) 0.187 Uiso 1 calc R
H22C H -0.5358(10) 1.1986(11) 0.5207(15) 0.187 Uiso 1 calc R
C23 C 0.2710(8) 0.8170(7) -0.1430(6) 0.034(2) Uani 1 d .
H23A H 0.3510(8) 0.7615(7) -0.1599(6) 0.041 Uiso 1 calc R
H23B H 0.2582(8) 0.8567(7) -0.1989(6) 0.041 Uiso 1 calc R
C24 C 0.1856(7) 0.7643(6) -0.1152(6) 0.028(2) Uani 1 d .
C25 C 0.2221(8) 0.6642(6) -0.1451(6) 0.031(2) Uani 1 d .
H25A H 0.3006(8) 0.6281(6) -0.1793(6) 0.037 Uiso 1 calc R
C26 C 0.1478(7) 0.6119(7) -0.1271(6) 0.030(2) Uani 1 d .
C27 C 0.0346(8) 0.6671(7) -0.0765(6) 0.032(2) Uani 1 d .
H27A H -0.0174(8) 0.6343(7) -0.0640(6) 0.039 Uiso 1 calc R
C28 C -0.0074(8) 0.7690(6) -0.0429(5) 0.029(2) Uani 1 d .
C29 C -0.1321(7) 0.8198(6) 0.0164(6) 0.031(2) Uani 1 d .
H29A H -0.1760(7) 0.7854(6) 0.0001(6) 0.037 Uiso 1 calc R
H29B H -0.1310(7) 0.8034(6) 0.0809(6) 0.037 Uiso 1 calc R
C30 C -0.2008(8) 0.9363(7) 0.0130(6) 0.033(2) Uani 1 d .
C31 C -0.2651(7) 0.9785(7) -0.0489(7) 0.035(2) Uani 1 d .
H31A H -0.2649(7) 0.9327(7) -0.0908(7) 0.042 Uiso 1 calc R
C32 C -0.3302(8) 1.0843(7) -0.0534(7) 0.037(2) Uani 1 d .
C33 C -0.3302(8) 1.1496(7) 0.0096(6) 0.037(2) Uani 1 d .
H33A H -0.3754(8) 1.2224(7) 0.0091(6) 0.044 Uiso 1 calc R
C34 C -0.2652(7) 1.1107(7) 0.0736(6) 0.031(2) Uani 1 d .
C35 C 0.0704(7) 0.8149(6) -0.0630(6) 0.027(2) Uani 1 d .
C36 C -0.2029(7) 1.0035(7) 0.0753(6) 0.031(2) Uani 1 d .
C37 C 0.1918(8) 0.4996(7) -0.1550(7) 0.042(2) Uani 1 d .
C38 C -0.4010(9) 1.1289(8) -0.1226(7) 0.044(2) Uani 1 d .
C39 C 0.2235(12) 0.4336(8) -0.0744(9) 0.077(4) Uani 1 d .
H39A H 0.1555(12) 0.4548(8) -0.0209(9) 0.115 Uiso 1 calc R
H39B H 0.2865(12) 0.4430(8) -0.0601(9) 0.115 Uiso 1 calc R
H39C H 0.2489(12) 0.3602(8) -0.0902(9) 0.115 Uiso 1 calc R
C40 C 0.2984(12) 0.4641(9) -0.2347(9) 0.084(5) Uani 1 d .
H40A H 0.3227(12) 0.3906(9) -0.2495(9) 0.126 Uiso 1 calc R
H40B H 0.3610(12) 0.4726(9) -0.2188(9) 0.126 Uiso 1 calc R
H40C H 0.2811(12) 0.5058(9) -0.2880(9) 0.126 Uiso 1 calc R
C41 C 0.0948(13) 0.4766(11) -0.1685(12) 0.107(6) Uani 1 d .
H41A H 0.0278(13) 0.5015(11) -0.1144(12) 0.161 Uiso 1 calc R
H41B H 0.1220(13) 0.4013(11) -0.1772(12) 0.161 Uiso 1 calc R
H41C H 0.0719(13) 0.5120(11) -0.2228(12) 0.161 Uiso 1 calc R
C42 C -0.3286(13) 1.0831(12) -0.2150(9) 0.101(6) Uani 1 d .
H42A H -0.2966(13) 1.0070(12) -0.2127(9) 0.152 Uiso 1 calc R
H42B H -0.2649(13) 1.1053(12) -0.2352(9) 0.152 Uiso 1 calc R
H42C H -0.3764(13) 1.1066(12) -0.2583(9) 0.152 Uiso 1 calc R
C43 C -0.5030(11) 1.0986(16) -0.0982(12) 0.123(7) Uani 1 d .
H43A H -0.5532(11) 1.1276(16) -0.0372(12) 0.185 Uiso 1 calc R
H43B H -0.4741(11) 1.0226(16) -0.0982(12) 0.185 Uiso 1 calc R
H43C H -0.5475(11) 1.1261(16) -0.1436(12) 0.185 Uiso 1 calc R
C44 C -0.4511(17) 1.2453(11) -0.1240(13) 0.136(9) Uani 1 d .
H44A H -0.4987(17) 1.2741(11) -0.0623(13) 0.203 Uiso 1 calc R
H44B H -0.4995(17) 1.2696(11) -0.1669(13) 0.203 Uiso 1 calc R
H44C H -0.3880(17) 1.2683(11) -0.1437(13) 0.203 Uiso 1 calc R
C45 C 0.0753(16) 1.5683(15) 0.5614(15) 0.144(9) Uani 1 d .
H45A H 0.0145(16) 1.5970(15) 0.5282(15) 0.173 Uiso 1 calc R
H45B H 0.0406(16) 1.6020(15) 0.6234(15) 0.173 Uiso 1 calc R
C46 C 0.0738(16) 0.7061(12) 0.2462(9) 0.102(6) Uani 1 d .
H46A H 0.0201(16) 0.6761(12) 0.2828(9) 0.123 Uiso 1 calc R
H46B H 0.0314(16) 0.7828(12) 0.2517(9) 0.123 Uiso 1 calc R
C47 C -0.3453(9) 0.9465(8) 0.2783(7) 0.051(3) Uani 1 d .
H47A H -0.2937(9) 0.9754(8) 0.2897(7) 0.061 Uiso 1 calc R
H47B H -0.3592(9) 0.9697(8) 0.2177(7) 0.061 Uiso 1 calc R
C48 C 0.5796(23) 0.4660(19) -0.0152(20) 0.078(8) Uani 0.50 d P
H48A H 0.6336(23) 0.4929(19) -0.0052(20) 0.093 Uiso 0.50 calc PR
H48B H 0.6267(23) 0.3942(19) -0.0411(20) 0.093 Uiso 0.50 calc PR

loop_
_atom_type_symbol
_atom_type_description
_atom_type_scat_dispersion_real
_atom_type_scat_dispersion_imag
_atom_type_scat_source
C C 0.0033 0.0016 'International Tables Vol C Tables 4.2.6.8 and 6.1.1.4'
H H 0.0000 0.0000 'International Tables Vol C Tables 4.2.6.8 and 6.1.1.4'
O O 0.0106 0.0060 'International Tables Vol C Tables 4.2.6.8 and 6.1.1.4'
Cl Cl 0.1484 0.1585 'International Tables Vol C Tables 4.2.6.8 and 6.1.1.4'
Ge Ge 0.1547 1.8001 'International Tables Vol C Tables 4.2.6.8 and 6.1.1.4'

loop_
_geom_angle_atom_site_label_1
_geom_angle_atom_site_label_2
_geom_angle_atom_site_label_3
_geom_angle
_geom_angle_site_symmetry_1
_geom_angle_site_symmetry_3
O2 Ge1 O1 92.2(2) . 2_576
O2 Ge1 O1 91.0(3) . .
O1 Ge1 O1 71.9(2) 2_576 .
O4 Ge2 O3 91.1(2) . .
O4 Ge2 O3 91.4(2) . 2_575
O3 Ge2 O3 71.6(3) . 2_575
C48 Cl7 C48 64.9(15) . 2_665
C13 O1 Ge1 128.4(5) . 2_576
C13 O1 Ge1 123.4(5) . .
Ge1 O1 Ge1 108.1(2) 2_576 .
C14 O2 Ge1 118.6(5) . .
C35 O3 Ge2 124.4(5) . .
C35 O3 Ge2 127.2(5) . 2_575
Ge2 O3 Ge2 108.4(3) . 2_575
C36 O4 Ge2 118.8(5) . .
C12 C1 C2 119.0(7) 2_576 .
C3 C2 C13 116.8(8) . .
C3 C2 C1 120.2(8) . .
C13 C2 C1 122.9(7) . .
C2 C3 C4 122.8(8) . .
C5 C4 C3 117.3(8) . .
C5 C4 C15 123.2(8) . .
C3 C4 C15 119.5(8) . .
C4 C5 C6 122.0(8) . .
C13 C6 C5 117.7(8) . .
C13 C6 C7 125.0(8) . .
C5 C6 C7 117.2(8) . .
C8 C7 C6 119.2(7) . .
C14 C8 C9 118.6(8) . .
C14 C8 C7 120.8(8) . .
C9 C8 C7 120.5(8) . .
C10 C9 C8 122.8(8) . .
C9 C10 C11 116.2(8) . .
C9 C10 C16 123.1(8) . .
C11 C10 C16 120.7(8) . .
C12 C11 C10 123.4(8) . .
C11 C12 C14 118.9(8) . .
C11 C12 C1 121.4(8) . 2_576
C14 C12 C1 119.7(7) . 2_576
C6 C13 C2 123.3(8) . .
C6 C13 O1 118.4(8) . .
C2 C13 O1 118.3(7) . .
O2 C14 C8 120.8(7) . .
O2 C14 C12 118.9(8) . .
C8 C14 C12 120.1(8) . .
C18 C15 C4 110.0(8) . .
C18 C15 C17 110.7(9) . .
C4 C15 C17 109.4(8) . .
C18 C15 C19 109.2(9) . .
C4 C15 C19 112.1(8) . .
C17 C15 C19 105.4(8) . .
C22 C16 C20 109.5(13) . .
C22 C16 C10 112.8(10) . .
C20 C16 C10 108.9(10) . .
C22 C16 C21 106.4(12) . .
C20 C16 C21 107.7(13) . .
C10 C16 C21 111.4(8) . .
C34 C23 C24 117.7(7) 2_575 .
C25 C24 C35 117.4(8) . .
C25 C24 C23 119.2(7) . .
C35 C24 C23 123.3(7) . .
C24 C25 C26 123.0(8) . .
C27 C26 C25 116.5(8) . .
C27 C26 C37 121.4(8) . .
C25 C26 C37 121.9(8) . .
C26 C27 C28 123.2(9) . .
C35 C28 C27 117.0(8) . .
C35 C28 C29 124.5(8) . .
C27 C28 C29 118.4(8) . .
C30 C29 C28 119.5(7) . .
C31 C30 C36 118.1(8) . .
C31 C30 C29 121.6(8) . .
C36 C30 C29 120.3(8) . .
C30 C31 C32 123.4(9) . .
C31 C32 C33 117.2(9) . .
C31 C32 C38 122.3(9) . .
C33 C32 C38 120.5(8) . .
C32 C33 C34 121.7(8) . .
C36 C34 C33 118.2(8) . .
C36 C34 C23 121.4(8) . 2_575
C33 C34 C23 120.3(8) . 2_575
C28 C35 C24 122.9(8) . .
C28 C35 O3 118.4(7) . .
C24 C35 O3 118.8(7) . .
O4 C36 C30 119.1(8) . .
O4 C36 C34 119.4(8) . .
C30 C36 C34 121.4(8) . .
C40 C37 C26 113.4(9) . .
C40 C37 C39 107.3(9) . .
C26 C37 C39 108.2(9) . .
C40 C37 C41 113.3(11) . .
C26 C37 C41 110.8(8) . .
C39 C37 C41 103.1(11) . .
C42 C38 C44 110.7(12) . .
C42 C38 C43 107.0(12) . .
C44 C38 C43 106.6(12) . .
C42 C38 C32 109.6(9) . .
C44 C38 C32 113.2(9) . .
C43 C38 C32 109.6(9) . .
Cl1 C45 Cl2 116.6(11) . .
Cl4 C46 Cl3 113.2(11) . .
Cl6 C47 Cl5 110.6(6) . .
Cl7 C48 Cl7 115.1(15) . 2_665

loop_
_geom_bond_atom_site_label_1
_geom_bond_atom_site_label_2
_geom_bond_distance
_geom_bond_site_symmetry_2
Ge1 O2 1.844(6) .
Ge1 O1 1.991(6) 2_576
Ge1 O1 1.997(6) .
Ge2 O4 1.845(6) .
Ge2 O3 1.980(6) .
Ge2 O3 1.994(6) 2_575
Cl1 C45 1.59(2) .
Cl2 C45 1.77(2) .
Cl3 C46 1.69(2) .
Cl4 C46 1.669(14) .
Cl5 C47 1.779(11) .
Cl6 C47 1.742(10) .
Cl7 C48 1.66(3) .
Cl7 C48 1.76(3) 2_665
O1 C13 1.410(9) .
O1 Ge1 1.991(6) 2_576
O2 C14 1.357(10) .
O3 C35 1.403(10) .
O3 Ge2 1.994(6) 2_575
O4 C36 1.360(10) .
C1 C12 1.519(12) 2_576
C1 C2 1.524(11) .
C2 C3 1.387(11) .
C2 C13 1.399(12) .
C3 C4 1.404(12) .
C4 C5 1.394(13) .
C4 C15 1.539(12) .
C5 C6 1.400(11) .
C6 C13 1.378(12) .
C6 C7 1.532(12) .
C7 C8 1.513(11) .
C8 C14 1.392(12) .
C8 C9 1.415(12) .
C9 C10 1.394(12) .
C10 C11 1.408(12) .
C10 C16 1.511(13) .
C11 C12 1.375(12) .
C12 C14 1.422(11) .
C12 C1 1.519(12) 2_576
C15 C18 1.518(14) .
C15 C17 1.543(13) .
C15 C19 1.544(14) .
C16 C22 1.49(2) .
C16 C20 1.51(2) .
C16 C21 1.54(2) .
C23 C34 1.505(12) 2_575
C23 C24 1.547(12) .
C24 C25 1.370(11) .
C24 C35 1.398(11) .
C25 C26 1.417(12) .
C26 C27 1.381(11) .
C26 C37 1.503(12) .
C27 C28 1.399(12) .
C28 C35 1.386(12) .
C28 C29 1.522(11) .
C29 C30 1.516(11) .
C30 C31 1.373(13) .
C30 C36 1.392(13) .
C31 C32 1.386(12) .
C32 C33 1.394(13) .
C32 C38 1.521(13) .
C33 C34 1.401(13) .
C34 C36 1.392(12) .
C34 C23 1.505(12) 2_575
C37 C40 1.499(14) .
C37 C39 1.516(15) .
C37 C41 1.52(2) .
C38 C42 1.48(2) .
C38 C44 1.50(2) .
C38 C43 1.52(2) .
C48 Cl7 1.76(3) 2_665
